data_7045909
loop_
_publ_author_name
'Switlicka, A.'
'Machura, B.'
'Kruszynski, R.'
'Cano, J.'
'Toma, L. M.'
'Lloret, F.'
'Julve, M.'

_publ_section_title
;
 The influence of pseudohalide ligands on the SIM behaviour of
 four-coordinate benzylimidazole-containing cobalt(ii) complexes.
;
_journal_issue 16
_journal_name_full 'Dalton transactions (Cambridge, England : 2003)'
_journal_page_first 5831
_journal_page_last 5842
_journal_paper_doi 10.1039/c7dt04735e
_journal_volume 47
_journal_year 2018
_chemical_formula_moiety 'C24 H24 Co N6 S2'
_chemical_formula_sum 'C24 H24 Co N6 S2'
_chemical_formula_weight 519.54
_space_group_crystal_system monoclinic
_space_group_IT_number 4
_space_group_name_Hall 'P 2yb'
_space_group_name_H-M_alt 'P 1 21 1'
_symmetry_space_group_name_Hall 'P 2yb'
_symmetry_space_group_name_H-M 'P 1 21 1'
_atom_sites_solution_hydrogens geom
_audit_creation_method SHELXL-2014/7
_audit_update_record
;
2017-09-06 deposited with the CCDC.
2018-03-23 downloaded from the CCDC.
;
_cell_angle_alpha 90
_cell_angle_beta 92.682(6)
_cell_angle_gamma 90
_cell_formula_units_Z 2
_cell_length_a 8.4420(5)
_cell_length_b 12.8784(8)
_cell_length_c 11.7299(7)
_cell_measurement_reflns_used 2545
_cell_measurement_temperature 295(2)
_cell_measurement_theta_max 23.8580
_cell_measurement_theta_min 4.3850
_cell_volume 1273.87(13)
_computing_cell_refinement 'CrysAlis RED v. 1.163 (UNIL IC & KUMA 2000)'
_computing_data_collection 'CrysAlis CCD v. 1.163 (UNIL IC & KUMA 2000)'
_computing_data_reduction 'CrysAlis RED v. 1.163 (UNIL IC & KUMA 2000)'
_computing_molecular_graphics 'Mercury (Macrae, J.Appl.Cryst. 41 (2008) 466-470'
_computing_publication_material 'Olex2 (Dolomanov et al., 2009)'
_computing_structure_refinement 'SHELXL-2014/7 (Sheldrick, 2014)'
_computing_structure_solution 'SHELXS-97 (Sheldrick, 1990)'
_diffrn_ambient_temperature 295(2)
_diffrn_measured_fraction_theta_full 0.996
_diffrn_measured_fraction_theta_max 0.879
_diffrn_measurement_device_type 'Oxford Diffraction Gemini A Ultra'
_diffrn_radiation_type MoK\a
_diffrn_radiation_wavelength 0.71073
_diffrn_reflns_av_R_equivalents 0.0261
_diffrn_reflns_av_unetI/netI 0.0396
_diffrn_reflns_Laue_measured_fraction_full 0.996
_diffrn_reflns_Laue_measured_fraction_max 0.879
_diffrn_reflns_limit_h_max 11
_diffrn_reflns_limit_h_min -8
_diffrn_reflns_limit_k_max 16
_diffrn_reflns_limit_k_min -17
_diffrn_reflns_limit_l_max 15
_diffrn_reflns_limit_l_min -14
_diffrn_reflns_number 9065
_diffrn_reflns_point_group_measured_fraction_full 0.883
_diffrn_reflns_point_group_measured_fraction_max 0.732
_diffrn_reflns_theta_full 25.000
_diffrn_reflns_theta_max 29.328
_diffrn_reflns_theta_min 3.429
_exptl_absorpt_coefficient_mu 0.861
_exptl_absorpt_correction_T_max 1.00000
_exptl_absorpt_correction_T_min 0.82988
_exptl_absorpt_correction_type multi-scan
_exptl_absorpt_process_details 'Blessing, Acta Cryst. A51 (1995) 33-38'
_exptl_crystal_colour blue
_exptl_crystal_density_diffrn 1.354
_exptl_crystal_description prism
_exptl_crystal_F_000 538
_exptl_crystal_size_max 0.172
_exptl_crystal_size_mid 0.142
_exptl_crystal_size_min 0.092
_refine_diff_density_max 0.451
_refine_diff_density_min -0.205
_refine_diff_density_rms 0.050
_refine_ls_abs_structure_details
;
 Classical Flack method preferred over Parsons because s.u. lower.
;
_refine_ls_abs_structure_Flack 0.01(3)
_refine_ls_extinction_method none
_refine_ls_goodness_of_fit_ref 1.074
_refine_ls_hydrogen_treatment constr
_refine_ls_matrix_type full
_refine_ls_number_parameters 356
_refine_ls_number_reflns 5100
_refine_ls_number_restraints 1
_refine_ls_restrained_S_all 1.074
_refine_ls_R_factor_all 0.0731
_refine_ls_R_factor_gt 0.0490
_refine_ls_shift/su_max 0.000
_refine_ls_shift/su_mean 0.000
_refine_ls_structure_factor_coef Fsqd
_refine_ls_weighting_details 'w=1/[\s^2^(Fo^2^)+(0.0967P)^2^] where P=(Fo^2^+2Fc^2^)/3'
_refine_ls_weighting_scheme calc
_refine_ls_wR_factor_gt 0.1392
_refine_ls_wR_factor_ref 0.1637
_reflns_Friedel_coverage 0.597
_reflns_Friedel_fraction_full 0.759
_reflns_Friedel_fraction_max 0.572
_reflns_number_gt 3733
_reflns_number_total 5100
_reflns_threshold_expression 'I > 2\s(I)'
_cod_data_source_file c7dt04735e2.cif
_cod_data_source_block a7
_cod_depositor_comments 'Adding full bibliography for 7045909--7045911.cif.'
_cod_database_code 7045909
_shelx_shelxl_version_number 2014/7
_shelx_space_group_comment
;
The symmetry employed for this shelxl refinement is uniquely defined
by the following loop, which should always be used as a source of
symmetry information in preference to the above space-group names.
They are only intended as comments.
;

loop_
_space_group_symop_operation_xyz
'x, y, z'
'-x, y+1/2, -z'

loop_
_atom_site_label
_atom_site_type_symbol
_atom_site_fract_x
_atom_site_fract_y
_atom_site_fract_z
_atom_site_U_iso_or_equiv
_atom_site_adp_type
_atom_site_occupancy
_atom_site_site_symmetry_order
_atom_site_calc_flag
_atom_site_refinement_flags_posn
_atom_site_refinement_flags_adp
_atom_site_refinement_flags_occupancy
_atom_site_disorder_assembly
_atom_site_disorder_group
Co1 Co 0.00783(9) 0.52007(6) 0.58980(6) 0.0644(3) Uani 1 1 d . . . . .
N1 N 0.2153(6) 0.4906(4) 0.5239(5) 0.0736(15) Uani 1 1 d . . . . .
N2 N 0.4358(7) 0.4167(6) 0.4756(6) 0.0856(17) Uani 1 1 d . . . . .
C1 C 0.2655(8) 0.5339(7) 0.4211(6) 0.0803(19) Uani 1 1 d . . . . .
H1 H 0.2115 0.5858 0.3801 0.096 Uiso 1 1 calc R U . . .
C2 C 0.3932(9) 0.4930(6) 0.3921(6) 0.087(2) Uani 1 1 d . . . . .
H2 H 0.4491 0.5096 0.3281 0.104 Uiso 1 1 calc R U . . .
C3 C 0.3226(8) 0.4204(6) 0.5499(6) 0.0745(17) Uani 1 1 d . . . . .
C4 C 0.3179(11) 0.3556(7) 0.6547(6) 0.092(2) Uani 1 1 d . . . . .
H4A H 0.3127 0.3999 0.7203 0.139 Uiso 1 1 calc R U . . .
H4B H 0.4119 0.3137 0.6617 0.139 Uiso 1 1 calc R U . . .
H4C H 0.2262 0.3115 0.6496 0.139 Uiso 1 1 calc R U . . .
C5 C 0.5692(7) 0.3439(8) 0.4680(7) 0.086(2) Uani 1 1 d . . . . .
H5A H 0.5920 0.3126 0.5422 0.103 Uiso 1 1 calc R U . . .
H5B H 0.6628 0.3817 0.4469 0.103 Uiso 1 1 calc R U . . .
C6 C 0.5339(6) 0.2607(6) 0.3826(6) 0.0696(16) Uani 1 1 d . . . . .
C7 C 0.4468(10) 0.1741(7) 0.4109(9) 0.092(2) Uani 1 1 d . . . . .
H7 H 0.4130 0.1674 0.4849 0.110 Uiso 1 1 calc R U . . .
C8 C 0.4095(11) 0.0984(8) 0.3327(12) 0.112(3) Uani 1 1 d . . . . .
H8 H 0.3499 0.0411 0.3529 0.134 Uiso 1 1 calc R U . . .
C9 C 0.4598(14) 0.1077(9) 0.2264(13) 0.126(4) Uani 1 1 d . . . . .
H9 H 0.4347 0.0565 0.1727 0.152 Uiso 1 1 calc R U . . .
C10 C 0.5494(15) 0.1934(12) 0.1956(9) 0.125(4) Uani 1 1 d . . . . .
H10 H 0.5847 0.1988 0.1219 0.150 Uiso 1 1 calc R U . . .
C11 C 0.5843(10) 0.2676(8) 0.2724(8) 0.097(2) Uani 1 1 d . . . . .
H11 H 0.6435 0.3248 0.2513 0.116 Uiso 1 1 calc R U . . .
C16 C 0.0187(9) 0.8382(6) 0.9072(6) 0.0755(18) Uani 1 1 d . . . . .
H16A H 0.0677 0.7953 0.9668 0.091 Uiso 0.536(16) 1 calc R U P A 1
H16B H 0.0824 0.9004 0.9001 0.091 Uiso 0.536(16) 1 calc R U P A 1
H16C H 0.0555 0.8872 0.8514 0.091 Uiso 0.464(16) 1 calc R U P A 2
H16D H 0.0893 0.8428 0.9747 0.091 Uiso 0.464(16) 1 calc R U P A 2
C17 C -0.1474(9) 0.8676(6) 0.9382(5) 0.0718(17) Uani 1 1 d . . . . .
C18 C -0.2250(13) 0.8049(10) 1.0153(7) 0.108(3) Uani 1 1 d . . . . .
H18 H -0.1765 0.7465 1.0479 0.130 Uiso 1 1 calc R U . . .
C19 C -0.3770(17) 0.8336(15) 1.0410(10) 0.137(5) Uani 1 1 d . . . . .
H19 H -0.4323 0.7934 1.0916 0.165 Uiso 1 1 calc R U . . .
C20 C -0.4485(14) 0.9206(15) 0.9933(12) 0.138(5) Uani 1 1 d . . . . .
H20 H -0.5522 0.9372 1.0097 0.166 Uiso 1 1 calc R U . . .
C21 C -0.3656(13) 0.9832(11) 0.9210(9) 0.121(4) Uani 1 1 d . . . . .
H21 H -0.4113 1.0437 0.8914 0.145 Uiso 1 1 calc R U . . .
C22 C -0.2190(10) 0.9558(6) 0.8941(6) 0.084(2) Uani 1 1 d . . . . .
H22 H -0.1642 0.9974 0.8444 0.101 Uiso 1 1 calc R U . . .
C98 C -0.1477(7) 0.3412(5) 0.7177(6) 0.0642(15) Uani 1 1 d . . . . .
C99 C -0.1646(7) 0.5681(5) 0.3572(6) 0.0647(14) Uani 1 1 d . . . . .
N98 N -0.0867(8) 0.4022(5) 0.6609(6) 0.0799(16) Uani 1 1 d . . . . .
N99 N -0.1135(7) 0.5600(6) 0.4514(6) 0.0892(18) Uani 1 1 d . . . . .
S98 S -0.2353(3) 0.25664(19) 0.79470(19) 0.0932(6) Uani 1 1 d . . . . .
S99 S -0.2358(2) 0.57662(18) 0.22943(18) 0.0881(5) Uani 1 1 d . . . . .
N3 N 0.0100(13) 0.6545(9) 0.6683(11) 0.071(4) Uani 0.536(16) 1 d . . P A 1
C12 C 0.020(3) 0.681(2) 0.760(2) 0.071(6) Uani 0.536(16) 1 d . . P A 1
N4 N 0.0113(13) 0.7786(11) 0.7938(12) 0.068(3) Uani 0.536(16) 1 d . . P A 1
C13 C -0.005(2) 0.8226(16) 0.6853(15) 0.072(4) Uani 0.536(16) 1 d . . P A 1
H13 H -0.0118 0.8933 0.6696 0.086 Uiso 0.536(16) 1 calc R U P A 1
C14 C -0.010(3) 0.7464(14) 0.6073(17) 0.079(6) Uani 0.536(16) 1 d . . P A 1
H14 H -0.0232 0.7536 0.5285 0.095 Uiso 0.536(16) 1 calc R U P A 1
C15 C 0.031(4) 0.5950(16) 0.869(2) 0.087(7) Uani 0.536(16) 1 d . . P A 1
H15A H 0.0769 0.5314 0.8425 0.130 Uiso 0.536(16) 1 calc R U P A 1
H15B H -0.0728 0.5816 0.8944 0.130 Uiso 0.536(16) 1 calc R U P A 1
H15C H 0.0970 0.6228 0.9304 0.130 Uiso 0.536(16) 1 calc R U P A 1
N3' N 0.0200(13) 0.6124(11) 0.7367(10) 0.058(4) Uani 0.464(16) 1 d . . P A 2
C12' C -0.004(4) 0.715(2) 0.765(4) 0.080(8) Uani 0.464(16) 1 d . . P A 2
N4' N 0.0248(14) 0.7367(9) 0.8620(11) 0.061(4) Uani 0.464(16) 1 d . . P A 2
C13' C 0.054(2) 0.6452(15) 0.9201(14) 0.080(6) Uani 0.464(16) 1 d . . P A 2
H13' H 0.0689 0.6384 0.9987 0.096 Uiso 0.464(16) 1 calc R U P A 2
C14' C 0.057(4) 0.566(2) 0.842(2) 0.072(6) Uani 0.464(16) 1 d . . P A 2
H14' H 0.0784 0.4959 0.8560 0.086 Uiso 0.464(16) 1 calc R U P A 2
C15' C -0.039(3) 0.7821(17) 0.652(2) 0.073(7) Uani 0.464(16) 1 d . . P A 2
H15D H 0.0042 0.7469 0.5882 0.110 Uiso 0.464(16) 1 calc R U P A 2
H15E H 0.0103 0.8491 0.6610 0.110 Uiso 0.464(16) 1 calc R U P A 2
H15F H -0.1510 0.7904 0.6390 0.110 Uiso 0.464(16) 1 calc R U P A 2

loop_
_atom_site_aniso_label
_atom_site_aniso_U_11
_atom_site_aniso_U_22
_atom_site_aniso_U_33
_atom_site_aniso_U_23
_atom_site_aniso_U_13
_atom_site_aniso_U_12
Co1 0.0730(4) 0.0562(4) 0.0635(5) -0.0032(4) -0.0012(3) -0.0029(4)
N1 0.077(3) 0.075(4) 0.068(3) 0.005(3) -0.006(2) -0.007(3)
N2 0.068(3) 0.098(4) 0.090(4) -0.007(4) 0.003(3) -0.011(3)
C1 0.085(4) 0.083(5) 0.072(4) 0.019(4) -0.006(3) -0.017(4)
C2 0.094(5) 0.097(6) 0.069(4) 0.020(4) 0.004(4) -0.010(4)
C3 0.073(4) 0.072(4) 0.078(4) -0.003(3) -0.012(3) -0.009(4)
C4 0.117(6) 0.096(5) 0.063(4) 0.028(4) -0.010(4) -0.018(5)
C5 0.048(3) 0.125(6) 0.084(5) 0.010(5) -0.001(3) 0.003(4)
C6 0.044(3) 0.083(4) 0.082(4) 0.016(4) 0.000(3) 0.004(3)
C7 0.082(4) 0.073(5) 0.122(7) 0.012(5) 0.022(4) 0.004(4)
C8 0.098(6) 0.072(5) 0.166(11) -0.001(6) 0.012(6) 0.011(4)
C9 0.120(7) 0.091(7) 0.165(12) -0.039(8) -0.025(8) 0.028(6)
C10 0.150(9) 0.138(10) 0.086(6) -0.001(7) 0.004(6) 0.036(8)
C11 0.094(5) 0.104(6) 0.094(6) 0.020(5) 0.020(4) 0.010(5)
C16 0.099(5) 0.065(4) 0.062(4) -0.007(3) -0.013(3) -0.013(3)
C17 0.104(5) 0.067(4) 0.043(3) -0.011(3) -0.007(3) -0.010(4)
C18 0.139(8) 0.132(8) 0.054(4) -0.004(5) 0.008(4) -0.022(6)
C19 0.132(9) 0.193(15) 0.090(7) -0.048(9) 0.037(7) -0.041(10)
C20 0.108(7) 0.193(14) 0.112(9) -0.083(10) 0.006(7) 0.008(9)
C21 0.119(7) 0.152(11) 0.089(6) -0.048(7) -0.016(5) 0.022(7)
C22 0.112(5) 0.079(5) 0.061(4) -0.016(4) -0.004(4) 0.001(4)
C98 0.062(3) 0.063(3) 0.067(4) -0.009(3) -0.007(3) 0.003(3)
C99 0.060(3) 0.053(3) 0.080(4) 0.008(3) 0.004(3) 0.000(3)
N98 0.088(4) 0.068(3) 0.083(4) 0.008(3) 0.001(3) -0.013(3)
N99 0.079(3) 0.096(4) 0.091(4) 0.014(4) -0.006(3) 0.001(3)
S98 0.1038(13) 0.0927(13) 0.0835(13) 0.0098(10) 0.0090(10) -0.0217(11)
S99 0.0964(12) 0.0890(12) 0.0780(12) 0.0091(10) -0.0055(9) 0.0059(11)
N3 0.088(7) 0.065(7) 0.058(8) -0.002(6) -0.009(5) -0.002(5)
C12 0.069(11) 0.061(16) 0.081(11) -0.061(12) 0.004(8) 0.010(9)
N4 0.085(7) 0.055(7) 0.064(8) -0.001(6) -0.010(5) -0.006(5)
C13 0.087(11) 0.067(10) 0.061(10) 0.022(8) -0.007(7) -0.008(8)
C14 0.121(13) 0.049(9) 0.067(11) 0.004(8) -0.005(9) -0.004(8)
C15 0.164(18) 0.040(12) 0.057(14) 0.002(10) 0.010(11) 0.033(11)
N3' 0.085(7) 0.060(8) 0.028(6) 0.010(6) -0.001(4) 0.009(5)
C12' 0.081(13) 0.052(17) 0.11(2) -0.037(16) 0.033(12) 0.009(13)
N4' 0.094(8) 0.042(6) 0.045(7) -0.006(6) -0.014(5) 0.000(5)
C13' 0.139(15) 0.057(9) 0.043(8) -0.002(7) 0.002(8) 0.041(9)
C14' 0.128(15) 0.041(11) 0.044(11) -0.006(8) -0.012(9) 0.034(10)
C15' 0.098(16) 0.050(14) 0.069(16) 0.021(11) -0.034(12) -0.025(12)

loop_
_atom_type_symbol
_atom_type_description
_atom_type_scat_dispersion_real
_atom_type_scat_dispersion_imag
_atom_type_scat_source
C C 0.0033 0.0016 'International Tables Vol C Tables 4.2.6.8 and 6.1.1.4'
H H 0.0000 0.0000 'International Tables Vol C Tables 4.2.6.8 and 6.1.1.4'
N N 0.0061 0.0033 'International Tables Vol C Tables 4.2.6.8 and 6.1.1.4'
S S 0.1246 0.1234 'International Tables Vol C Tables 4.2.6.8 and 6.1.1.4'
Co Co 0.3494 0.9721 'International Tables Vol C Tables 4.2.6.8 and 6.1.1.4'

loop_
_geom_angle_atom_site_label_1
_geom_angle_atom_site_label_2
_geom_angle_atom_site_label_3
_geom_angle
N98 Co1 N99 110.9(3)
N98 Co1 N3 119.2(4)
N99 Co1 N3 98.7(4)
N98 Co1 N1 114.2(3)
N99 Co1 N1 99.5(3)
N3 Co1 N1 111.3(4)
N98 Co1 N3' 95.6(4)
N99 Co1 N3' 122.7(4)
N1 Co1 N3' 114.8(4)
C3 N1 C1 103.9(6)
C3 N1 Co1 131.0(5)
C1 N1 Co1 124.3(5)
C3 N2 C2 105.2(6)
C3 N2 C5 129.9(7)
C2 N2 C5 124.6(6)
C2 C1 N1 111.1(7)
C2 C1 H1 124.5
N1 C1 H1 124.5
C1 C2 N2 107.1(7)
C1 C2 H2 126.4
N2 C2 H2 126.4
N1 C3 N2 112.6(7)
N1 C3 C4 122.5(7)
N2 C3 C4 124.9(7)
C3 C4 H4A 109.5
C3 C4 H4B 109.5
H4A C4 H4B 109.5
C3 C4 H4C 109.5
H4A C4 H4C 109.5
H4B C4 H4C 109.5
N2 C5 C6 111.7(6)
N2 C5 H5A 109.3
C6 C5 H5A 109.3
N2 C5 H5B 109.3
C6 C5 H5B 109.3
H5A C5 H5B 107.9
C11 C6 C7 117.8(8)
C11 C6 C5 121.5(7)
C7 C6 C5 120.7(7)
C8 C7 C6 121.5(9)
C8 C7 H7 119.3
C6 C7 H7 119.3
C9 C8 C7 119.2(10)
C9 C8 H8 120.4
C7 C8 H8 120.4
C8 C9 C10 120.7(10)
C8 C9 H9 119.6
C10 C9 H9 119.6
C11 C10 C9 119.7(10)
C11 C10 H10 120.1
C9 C10 H10 120.1
C10 C11 C6 121.1(10)
C10 C11 H11 119.5
C6 C11 H11 119.5
N4' C16 C17 111.8(7)
C17 C16 N4 109.4(7)
C17 C16 H16A 109.8
N4 C16 H16A 109.8
C17 C16 H16B 109.8
N4 C16 H16B 109.8
H16A C16 H16B 108.2
N4' C16 H16C 109.2
C17 C16 H16C 109.2
N4' C16 H16D 109.2
C17 C16 H16D 109.2
H16C C16 H16D 107.9
C22 C17 C18 120.6(9)
C22 C17 C16 120.8(7)
C18 C17 C16 118.6(8)
C19 C18 C17 117.0(12)
C19 C18 H18 121.5
C17 C18 H18 121.5
C20 C19 C18 121.5(13)
C20 C19 H19 119.3
C18 C19 H19 119.3
C19 C20 C21 119.8(11)
C19 C20 H20 120.1
C21 C20 H20 120.1
C22 C21 C20 119.4(12)
C22 C21 H21 120.3
C20 C21 H21 120.3
C21 C22 C17 121.5(10)
C21 C22 H22 119.2
C17 C22 H22 119.2
N98 C98 S98 178.9(6)
N99 C99 S99 178.7(7)
C98 N98 Co1 169.5(6)
C99 N99 Co1 164.9(6)
C12 N3 C14 103.4(18)
C12 N3 Co1 135.8(19)
C14 N3 Co1 120.8(11)
N3 C12 N4 125(3)
N3 C12 C15 121(2)
N4 C12 C15 114(2)
N3 C12 C14 42.9(14)
N4 C12 C14 82.1(18)
C15 C12 C14 163.4(17)
N3 C12 C13 81.9(19)
N4 C12 C13 43.1(14)
C15 C12 C13 156.9(16)
C14 C12 C13 39.1(9)
C12 N4 C13 97(2)
C12 N4 C16 137.3(18)
C13 N4 C16 125.9(13)
C14 C13 N4 108.9(18)
C14 C13 C12 68.9(15)
N4 C13 C12 40.1(9)
C14 C13 H13 125.5
N4 C13 H13 125.5
C12 C13 H13 165.5
C13 C14 N3 105.8(17)
C13 C14 C12 72.1(14)
N3 C14 C12 33.7(9)
C13 C14 H14 127.1
N3 C14 H14 127.1
C12 C14 H14 160.8
C12 C15 H15A 109.5
C12 C15 H15B 109.5
H15A C15 H15B 109.5
C12 C15 H15C 109.5
H15A C15 H15C 109.5
H15B C15 H15C 109.5
C12' N3' C14' 104(2)
C12' N3' Co1 138(2)
C14' N3' Co1 118.9(12)
N4' C12' N3' 115(3)
N4' C12' C15' 134(3)
N3' C12' C15' 110(3)
C12' N4' C13' 107.6(19)
C12' N4' C16 124(2)
C13' N4' C16 128.0(12)
C14' C13' N4' 108.4(17)
C14' C13' H13' 125.8
N4' C13' H13' 125.8
C13' C14' N3' 104.9(19)
C13' C14' H14' 127.5
N3' C14' H14' 127.5
C12' C15' H15D 109.5
C12' C15' H15E 109.5
H15D C15' H15E 109.5
C12' C15' H15F 109.5
H15D C15' H15F 109.5
H15E C15' H15F 109.5

loop_
_geom_bond_atom_site_label_1
_geom_bond_atom_site_label_2
_geom_bond_distance
Co1 N98 1.924(6)
Co1 N99 1.948(7)
Co1 N3 1.961(11)
Co1 N1 1.984(6)
Co1 N3' 2.093(13)
N1 C3 1.306(9)
N1 C1 1.411(9)
N2 C3 1.324(9)
N2 C2 1.421(10)
N2 C5 1.472(10)
C1 C2 1.261(11)
C1 H1 0.9300
C2 H2 0.9300
C3 C4 1.487(10)
C4 H4A 0.9600
C4 H4B 0.9600
C4 H4C 0.9600
C5 C6 1.487(12)
C5 H5A 0.9700
C5 H5B 0.9700
C6 C11 1.383(11)
C6 C7 1.385(11)
C7 C8 1.366(15)
C7 H7 0.9300
C8 C9 1.341(16)
C8 H8 0.9300
C9 C10 1.395(18)
C9 H9 0.9300
C10 C11 1.337(16)
C10 H10 0.9300
C11 H11 0.9300
C16 N4' 1.413(13)
C16 C17 1.513(10)
C16 N4 1.534(15)
C16 H16A 0.9700
C16 H16B 0.9700
C16 H16C 0.9700
C16 H16D 0.9700
C17 C22 1.377(11)
C17 C18 1.398(12)
C18 C19 1.382(18)
C18 H18 0.9300
C19 C20 1.38(2)
C19 H19 0.9300
C20 C21 1.38(2)
C20 H20 0.9300
C21 C22 1.338(13)
C21 H21 0.9300
C22 H22 0.9300
C98 N98 1.166(9)
C98 S98 1.615(7)
C99 N99 1.172(9)
C99 S99 1.592(7)
N3 C12 1.13(3)
N3 C14 1.39(2)
C12 N4 1.31(2)
C12 C15 1.69(4)
C12 C14 1.99(4)
C12 C13 2.03(4)
N4 C13 1.39(2)
C13 C14 1.34(3)
C13 H13 0.9300
C14 H14 0.9300
C15 H15A 0.9600
C15 H15B 0.9600
C15 H15C 0.9600
N3' C12' 1.38(3)
N3' C14' 1.39(3)
C12' N4' 1.19(4)
C12' C15' 1.59(5)
N4' C13' 1.38(2)
C13' C14' 1.38(2)
C13' H13' 0.9300
C14' H14' 0.9300
C15' H15D 0.9600
C15' H15E 0.9600
C15' H15F 0.9600
